data_7061969
loop_
_publ_author_name
'Some\,san, Adrian-Alexandru'
'Varga, Richard A.'

_publ_section_title
;
 Diaryllead(ii) species stabilized by C,O-chelating ligands
;
_journal_issue 42
_journal_name_full 'New Journal of Chemistry'
_journal_page_first 20074
_journal_page_last 20077
_journal_paper_doi 10.1039/D2NJ03796C
_journal_volume 46
_journal_year 2022
_chemical_formula_sum 'C22 H30 O2 Pb'
_chemical_formula_weight 533.65
_chemical_name_common ASA268
_space_group_crystal_system monoclinic
_space_group_IT_number 14
_space_group_name_Hall '-P 2yn'
_space_group_name_H-M_alt 'P 1 21/n 1'
_atom_sites_solution_hydrogens geom
_audit_update_record
;
2022-07-26 deposited with the CCDC.	2022-10-12 downloaded from the CCDC.
;
_cell_angle_alpha 90
_cell_angle_beta 117.6570(10)
_cell_angle_gamma 90
_cell_formula_units_Z 4
_cell_length_a 11.6637(5)
_cell_length_b 16.6181(6)
_cell_length_c 12.2153(5)
_cell_measurement_reflns_used 9980
_cell_measurement_temperature 100.(2)
_cell_measurement_theta_max 28.2616
_cell_measurement_theta_min 2.2461
_cell_volume 2097.15(15)
_computing_cell_refinement 'SAINT V8.40B (Bruker AXS LLC, 2019)'
_computing_data_collection 'Bruker APEX4 2021.10-0'
_computing_data_reduction 'SAINT V8.40B (Bruker AXS LLC, 2019)'
_computing_molecular_graphics 'shelXle (C.B. Huebschle, rev 1328)'
_computing_publication_material 'Bruker APEX4 2021.10-0'
_computing_structure_refinement 'SHELXL-2019/1 (Sheldrick, 2019)'
_computing_structure_solution 'XT, VERSION 2018/2'
_diffrn_ambient_temperature 100.(2)
_diffrn_detector_area_resol_mean 7.3910
_diffrn_measured_fraction_theta_full 0.999
_diffrn_measured_fraction_theta_max 0.999
_diffrn_measurement_device_type 'Bruker D8 Venture'
_diffrn_measurement_method '\f and \w scans'
_diffrn_radiation_monochromator 'multilayer optics'
_diffrn_radiation_type 'Mo K\a'
_diffrn_radiation_wavelength 0.71073
_diffrn_reflns_av_R_equivalents 0.0505
_diffrn_reflns_av_unetI/netI 0.0232
_diffrn_reflns_limit_h_max 15
_diffrn_reflns_limit_h_min -15
_diffrn_reflns_limit_k_max 22
_diffrn_reflns_limit_k_min -22
_diffrn_reflns_limit_l_max 16
_diffrn_reflns_limit_l_min -16
_diffrn_reflns_number 65465
_diffrn_reflns_theta_full 25.24
_diffrn_reflns_theta_max 28.29
_diffrn_reflns_theta_min 2.00
_diffrn_source 'Incoatec Mo--I\mS 3.0 microfocus source'
_diffrn_source_current 1.4
_diffrn_source_power 0.07
_diffrn_source_voltage 50
_exptl_absorpt_coefficient_mu 8.056
_exptl_absorpt_correction_T_max 0.60
_exptl_absorpt_correction_T_min 0.40
_exptl_absorpt_correction_type multi-scan
_exptl_absorpt_process_details
;
Krause, L., Herbst-Irmer, R., Sheldrick G.M. & Stalke D.,
J. Appl. Cryst. 48 (2015) 3-10
;
_exptl_crystal_colour 'clear pale yellow'
_exptl_crystal_density_diffrn 1.690
_exptl_crystal_density_method 'not measured'
_exptl_crystal_description block
_exptl_crystal_F_000 1040
_exptl_crystal_size_max 0.150
_exptl_crystal_size_mid 0.110
_exptl_crystal_size_min 0.070
_refine_diff_density_max 2.359
_refine_diff_density_min -1.331
_refine_ls_extinction_method none
_refine_ls_goodness_of_fit_ref 1.049
_refine_ls_hydrogen_treatment constr
_refine_ls_matrix_type full
_refine_ls_number_parameters 232
_refine_ls_number_reflns 5213
_refine_ls_number_restraints 0
_refine_ls_restrained_S_all 1.049
_refine_ls_R_factor_all 0.0336
_refine_ls_R_factor_gt 0.0248
_refine_ls_shift/su_max 0.001
_refine_ls_shift/su_mean 0.000
_refine_ls_structure_factor_coef Fsqd
_refine_ls_weighting_details 'w=1/[\s^2^(Fo^2^)+(0.0069P)^2^+6.9725P] where P=(Fo^2^+2Fc^2^)/3'
_refine_ls_weighting_scheme calc
_refine_ls_wR_factor_gt 0.0462
_refine_ls_wR_factor_ref 0.0489
_reflns_Friedel_coverage 0.000
_reflns_number_gt 4467
_reflns_number_total 5213
_reflns_threshold_expression 'I > 2\s(I)'
_cod_data_source_file d2nj03796c2.cif
_cod_data_source_block 137richy
_cod_depositor_comments
;
The following automatic conversions were performed:

data item '_exptl_absorpt_correction_type' value 'Multi-Scan' was
changed to 'multi-scan' in accordance with the
/home/data/users/saulius/crontab/automatic-downloads/rss-feeds/RSC/lib/dictionaries/cif_core.dic
dictionary named 'cif_core.dic' version 2.4.2 last updated on
2011-04-26.

Automatic conversion script
Id: cif_fix_values 7556 2019-12-06 15:28:31Z antanas 

 Adding full bibliography for 7061967--7061971.cif.
;
_cod_database_code 7061969

loop_
_space_group_symop_operation_xyz
'x, y, z'
'-x+1/2, y+1/2, -z+1/2'
'-x, -y, -z'
'x-1/2, -y-1/2, z-1/2'

loop_
_atom_site_type_symbol
_atom_site_label
_atom_site_fract_x
_atom_site_fract_y
_atom_site_fract_z
_atom_site_U_iso_or_equiv
_atom_site_adp_type
_atom_site_calc_flag
_atom_site_refinement_flags_adp
_atom_site_refinement_flags_occupancy
_atom_site_refinement_flags_posn
_atom_site_occupancy
_atom_site_disorder_assembly
_atom_site_disorder_group
Pb Pb1 0.60968(2) 0.39710(2) 0.36318(2) 0.02307(4) Uani d . . . 1 . .
O O1 0.4739(2) 0.31330(14) 0.4484(2) 0.0224(5) Uani d . . . 1 . .
O O2 0.6649(2) 0.46996(14) 0.2009(2) 0.0227(5) Uani d . . . 1 . .
C C1 0.4040(3) 0.4467(2) 0.2859(3) 0.0234(7) Uani d . . . 1 . .
C C2 0.3324(3) 0.4248(2) 0.3468(3) 0.0235(7) Uani d . . . 1 . .
C C3 0.2056(4) 0.4514(2) 0.3044(4) 0.0305(8) Uani d . . . 1 . .
H H3 0.158241 0.436144 0.346813 0.037000 Uiso calc U . R 1 . .
C C4 0.1482(4) 0.5001(2) 0.2007(4) 0.0341(9) Uani d . . . 1 . .
H H4 0.061874 0.518409 0.172250 0.041000 Uiso calc U . R 1 . .
C C5 0.2166(4) 0.5217(2) 0.1388(4) 0.0319(8) Uani d . . . 1 . .
H H5 0.177460 0.554879 0.067506 0.038000 Uiso calc U . R 1 . .
C C6 0.3432(4) 0.4950(2) 0.1809(4) 0.0285(8) Uani d . . . 1 . .
H H6 0.389255 0.509891 0.137114 0.034000 Uiso calc U . R 1 . .
C C7 0.3940(4) 0.3741(2) 0.4625(3) 0.0276(8) Uani d . . . 1 . .
H H7A 0.447327 0.408586 0.534436 0.033000 Uiso calc U . R 1 . .
H H7B 0.325958 0.348426 0.477336 0.033000 Uiso calc U . R 1 . .
C C8 0.5389(3) 0.2583(2) 0.5531(3) 0.0234(7) Uani d . . . 1 . .
C C9 0.6368(4) 0.3033(2) 0.6665(3) 0.0313(8) Uani d . . . 1 . .
H H9A 0.687771 0.264682 0.731684 0.047000 Uiso calc U . R 1 . .
H H9B 0.591063 0.339718 0.696128 0.047000 Uiso calc U . R 1 . .
H H9C 0.694480 0.334554 0.644679 0.047000 Uiso calc U . R 1 . .
C C10 0.4391(4) 0.2153(2) 0.5797(4) 0.0341(9) Uani d . . . 1 . .
H H10A 0.481322 0.172103 0.639662 0.051000 Uiso calc U . R 1 . .
H H10B 0.371396 0.192449 0.502883 0.051000 Uiso calc U . R 1 . .
H H10C 0.400232 0.253831 0.613621 0.051000 Uiso calc U . R 1 . .
C C11 0.6061(4) 0.1986(2) 0.5087(4) 0.0297(8) Uani d . . . 1 . .
H H11A 0.653808 0.159531 0.574319 0.045000 Uiso calc U . R 1 . .
H H11B 0.666497 0.227272 0.487446 0.045000 Uiso calc U . R 1 . .
H H11C 0.541481 0.170466 0.435553 0.045000 Uiso calc U . R 1 . .
C C12 0.5553(3) 0.3185(2) 0.1927(4) 0.0276(8) Uani d . . . 1 . .
C C13 0.6047(3) 0.3388(2) 0.1117(3) 0.0270(8) Uani d . . . 1 . .
C C14 0.5720(4) 0.2944(3) 0.0038(4) 0.0394(10) Uani d . . . 1 . .
H H14 0.606072 0.309199 -0.050444 0.047000 Uiso calc U . R 1 . .
C C15 0.4896(4) 0.2286(3) -0.0236(5) 0.0490(13) Uani d . . . 1 . .
H H15 0.467435 0.198128 -0.096503 0.059000 Uiso calc U . R 1 . .
C C16 0.4405(4) 0.2081(3) 0.0551(5) 0.0497(13) Uani d . . . 1 . .
H H16 0.384196 0.163077 0.036375 0.060000 Uiso calc U . R 1 . .
C C17 0.4721(4) 0.2524(2) 0.1622(4) 0.0374(10) Uani d . . . 1 . .
H H17 0.436638 0.237400 0.215215 0.045000 Uiso calc U . R 1 . .
C C18 0.6983(4) 0.4073(2) 0.1406(4) 0.0330(9) Uani d . . . 1 . .
H H18A 0.787422 0.388286 0.194946 0.040000 Uiso calc U . R 1 . .
H H18B 0.695169 0.428032 0.063280 0.040000 Uiso calc U . R 1 . .
C C19 0.7529(4) 0.5391(2) 0.2409(3) 0.0251(7) Uani d . . . 1 . .
C C20 0.7546(4) 0.5803(2) 0.1306(4) 0.0356(9) Uani d . . . 1 . .
H H20A 0.802170 0.631113 0.157111 0.053000 Uiso calc U . R 1 . .
H H20B 0.665547 0.591036 0.067579 0.053000 Uiso calc U . R 1 . .
H H20C 0.797064 0.545180 0.095874 0.053000 Uiso calc U . R 1 . .
C C21 0.6950(4) 0.5950(2) 0.2996(4) 0.0379(9) Uani d . . . 1 . .
H H21A 0.746614 0.644373 0.326409 0.057000 Uiso calc U . R 1 . .
H H21B 0.694918 0.568467 0.371237 0.057000 Uiso calc U . R 1 . .
H H21C 0.605987 0.608339 0.239276 0.057000 Uiso calc U . R 1 . .
C C22 0.8870(4) 0.5132(3) 0.3349(4) 0.0418(10) Uani d . . . 1 . .
H H22A 0.942309 0.560733 0.367630 0.063000 Uiso calc U . R 1 . .
H H22B 0.923771 0.477542 0.295309 0.063000 Uiso calc U . R 1 . .
H H22C 0.882056 0.484490 0.402637 0.063000 Uiso calc U . R 1 . .

loop_
_atom_site_aniso_label
_atom_site_aniso_U_11
_atom_site_aniso_U_22
_atom_site_aniso_U_33
_atom_site_aniso_U_12
_atom_site_aniso_U_13
_atom_site_aniso_U_23
Pb1 0.01862(6) 0.02450(6) 0.02720(7) 0.00080(6) 0.01156(5) 0.00367(6)
O1 0.0236(12) 0.0216(11) 0.0250(12) 0.0019(10) 0.0137(10) 0.0003(10)
O2 0.0221(12) 0.0230(12) 0.0281(13) -0.0004(10) 0.0159(11) -0.0013(10)
C1 0.0220(17) 0.0201(16) 0.0284(19) 0.0007(13) 0.0119(15) -0.0035(14)
C2 0.0210(17) 0.0245(16) 0.0237(18) 0.0008(13) 0.0093(14) -0.0045(14)
C3 0.0248(19) 0.034(2) 0.036(2) 0.0035(15) 0.0167(17) -0.0052(16)
C4 0.0255(19) 0.032(2) 0.039(2) 0.0093(16) 0.0103(18) -0.0029(17)
C5 0.033(2) 0.0236(17) 0.030(2) 0.0063(15) 0.0073(17) 0.0016(15)
C6 0.030(2) 0.0229(17) 0.032(2) 0.0007(15) 0.0143(17) 0.0010(15)
C7 0.0270(19) 0.0306(18) 0.031(2) 0.0071(15) 0.0180(16) 0.0006(15)
C8 0.0257(17) 0.0226(16) 0.0255(18) -0.0002(14) 0.0150(15) 0.0027(14)
C9 0.033(2) 0.0320(19) 0.0261(19) 0.0027(16) 0.0109(16) -0.0005(16)
C10 0.042(2) 0.0279(19) 0.044(2) 0.0006(17) 0.030(2) 0.0047(17)
C11 0.034(2) 0.0237(17) 0.038(2) 0.0018(15) 0.0230(18) 0.0006(16)
C12 0.0180(16) 0.0230(17) 0.038(2) 0.0034(13) 0.0095(16) -0.0004(15)
C13 0.0234(18) 0.0247(17) 0.030(2) 0.0066(14) 0.0097(16) -0.0014(15)
C14 0.035(2) 0.042(2) 0.034(2) 0.0118(18) 0.0098(18) -0.0057(18)
C15 0.033(2) 0.044(2) 0.047(3) 0.0084(19) -0.001(2) -0.021(2)
C16 0.023(2) 0.033(2) 0.069(3) -0.0016(17) 0.001(2) -0.013(2)
C17 0.0211(18) 0.0286(19) 0.055(3) 0.0010(16) 0.0115(18) -0.0009(19)
C18 0.039(2) 0.031(2) 0.040(2) 0.0004(17) 0.0272(19) -0.0047(17)
C19 0.0239(17) 0.0267(17) 0.0281(19) -0.0039(14) 0.0149(15) 0.0012(15)
C20 0.041(2) 0.036(2) 0.034(2) -0.0037(17) 0.0213(19) 0.0028(17)
C21 0.048(2) 0.031(2) 0.049(2) -0.0101(18) 0.034(2) -0.0099(18)
C22 0.028(2) 0.042(2) 0.043(3) -0.0069(18) 0.0066(19) 0.002(2)

loop_
_atom_type_symbol
_atom_type_description
_atom_type_scat_dispersion_real
_atom_type_scat_dispersion_imag
_atom_type_scat_source
C C 0.0033 0.0016 'International Tables Vol C Tables 4.2.6.8 and 6.1.1.4'
H H 0.0000 0.0000 'International Tables Vol C Tables 4.2.6.8 and 6.1.1.4'
N N 0.0061 0.0033 'International Tables Vol C Tables 4.2.6.8 and 6.1.1.4'
O O 0.0106 0.0060 'International Tables Vol C Tables 4.2.6.8 and 6.1.1.4'
Pb Pb -3.3944 10.1111 'International Tables Vol C Tables 4.2.6.8 and 6.1.1.4'

loop_
_geom_angle_atom_site_label_1
_geom_angle_atom_site_label_2
_geom_angle_atom_site_label_3
_geom_angle_site_symmetry_1
_geom_angle_site_symmetry_3
_geom_angle
_geom_angle_publ_flag
C12 Pb1 C1 . . 92.05(12) ?
C12 Pb1 O2 . . 68.88(11) ?
C1 Pb1 O2 . . 95.70(10) ?
C12 Pb1 O1 . . 95.38(11) ?
C1 Pb1 O1 . . 69.44(10) ?
O2 Pb1 O1 . . 158.47(7) ?
C7 O1 C8 . . 115.9(3) ?
C7 O1 Pb1 . . 102.43(19) ?
C8 O1 Pb1 . . 120.56(18) ?
C18 O2 C19 . . 115.3(3) ?
C18 O2 Pb1 . . 105.77(19) ?
C19 O2 Pb1 . . 119.01(19) ?
C6 C1 C2 . . 117.6(3) ?
C6 C1 Pb1 . . 125.1(3) ?
C2 C1 Pb1 . . 117.3(2) ?
C3 C2 C1 . . 120.9(3) ?
C3 C2 C7 . . 119.2(3) ?
C1 C2 C7 . . 119.9(3) ?
C4 C3 C2 . . 120.2(4) ?
C4 C3 H3 . . 119.900000 ?
C2 C3 H3 . . 119.900000 ?
C5 C4 C3 . . 119.8(4) ?
C5 C4 H4 . . 120.100000 ?
C3 C4 H4 . . 120.100000 ?
C4 C5 C6 . . 120.0(4) ?
C4 C5 H5 . . 120.000000 ?
C6 C5 H5 . . 120.000000 ?
C5 C6 C1 . . 121.5(4) ?
C5 C6 H6 . . 119.300000 ?
C1 C6 H6 . . 119.300000 ?
O1 C7 C2 . . 109.5(3) ?
O1 C7 H7A . . 109.800000 ?
C2 C7 H7A . . 109.800000 ?
O1 C7 H7B . . 109.800000 ?
C2 C7 H7B . . 109.800000 ?
H7A C7 H7B . . 108.200000 ?
O1 C8 C11 . . 103.9(3) ?
O1 C8 C9 . . 110.7(3) ?
C11 C8 C9 . . 110.8(3) ?
O1 C8 C10 . . 110.0(3) ?
C11 C8 C10 . . 110.1(3) ?
C9 C8 C10 . . 111.2(3) ?
C8 C9 H9A . . 109.500000 ?
C8 C9 H9B . . 109.500000 ?
H9A C9 H9B . . 109.500000 ?
C8 C9 H9C . . 109.500000 ?
H9A C9 H9C . . 109.500000 ?
H9B C9 H9C . . 109.500000 ?
C8 C10 H10A . . 109.500000 ?
C8 C10 H10B . . 109.500000 ?
H10A C10 H10B . . 109.500000 ?
C8 C10 H10C . . 109.500000 ?
H10A C10 H10C . . 109.500000 ?
H10B C10 H10C . . 109.500000 ?
C8 C11 H11A . . 109.500000 ?
C8 C11 H11B . . 109.500000 ?
H11A C11 H11B . . 109.500000 ?
C8 C11 H11C . . 109.500000 ?
H11A C11 H11C . . 109.500000 ?
H11B C11 H11C . . 109.500000 ?
C17 C12 C13 . . 117.7(4) ?
C17 C12 Pb1 . . 123.9(3) ?
C13 C12 Pb1 . . 118.4(3) ?
C12 C13 C14 . . 121.1(4) ?
C12 C13 C18 . . 120.7(3) ?
C14 C13 C18 . . 118.1(4) ?
C15 C14 C13 . . 119.9(4) ?
C15 C14 H14 . . 120.100000 ?
C13 C14 H14 . . 120.100000 ?
C16 C15 C14 . . 119.6(4) ?
C16 C15 H15 . . 120.200000 ?
C14 C15 H15 . . 120.200000 ?
C15 C16 C17 . . 120.8(4) ?
C15 C16 H16 . . 119.600000 ?
C17 C16 H16 . . 119.600000 ?
C16 C17 C12 . . 121.0(4) ?
C16 C17 H17 . . 119.500000 ?
C12 C17 H17 . . 119.500000 ?
O2 C18 C13 . . 109.3(3) ?
O2 C18 H18A . . 109.800000 ?
C13 C18 H18A . . 109.800000 ?
O2 C18 H18B . . 109.800000 ?
C13 C18 H18B . . 109.800000 ?
H18A C18 H18B . . 108.300000 ?
O2 C19 C21 . . 104.1(3) ?
O2 C19 C22 . . 110.4(3) ?
C21 C19 C22 . . 110.4(3) ?
O2 C19 C20 . . 110.6(3) ?
C21 C19 C20 . . 109.7(3) ?
C22 C19 C20 . . 111.5(3) ?
C19 C20 H20A . . 109.500000 ?
C19 C20 H20B . . 109.500000 ?
H20A C20 H20B . . 109.500000 ?
C19 C20 H20C . . 109.500000 ?
H20A C20 H20C . . 109.500000 ?
H20B C20 H20C . . 109.500000 ?
C19 C21 H21A . . 109.500000 ?
C19 C21 H21B . . 109.500000 ?
H21A C21 H21B . . 109.500000 ?
C19 C21 H21C . . 109.500000 ?
H21A C21 H21C . . 109.500000 ?
H21B C21 H21C . . 109.500000 ?
C19 C22 H22A . . 109.500000 ?
C19 C22 H22B . . 109.500000 ?
H22A C22 H22B . . 109.500000 ?
C19 C22 H22C . . 109.500000 ?
H22A C22 H22C . . 109.500000 ?
H22B C22 H22C . . 109.500000 ?

loop_
_geom_bond_atom_site_label_1
_geom_bond_atom_site_label_2
_geom_bond_site_symmetry_2
_geom_bond_distance
_geom_bond_publ_flag
Pb1 C12 . 2.285(4) ?
Pb1 C1 . 2.285(3) ?
Pb1 O2 . 2.645(2) ?
Pb1 O1 . 2.657(2) ?
O1 C7 . 1.438(4) ?
O1 C8 . 1.465(4) ?
O2 C18 . 1.430(4) ?
O2 C19 . 1.465(4) ?
C1 C6 . 1.395(5) ?
C1 C2 . 1.400(5) ?
C2 C3 . 1.393(5) ?
C2 C7 . 1.510(5) ?
C3 C4 . 1.386(5) ?
C3 H3 . 0.950000 ?
C4 C5 . 1.377(6) ?
C4 H4 . 0.950000 ?
C5 C6 . 1.392(5) ?
C5 H5 . 0.950000 ?
C6 H6 . 0.950000 ?
C7 H7A . 0.990000 ?
C7 H7B . 0.990000 ?
C8 C11 . 1.511(5) ?
C8 C9 . 1.521(5) ?
C8 C10 . 1.523(5) ?
C9 H9A . 0.980000 ?
C9 H9B . 0.980000 ?
C9 H9C . 0.980000 ?
C10 H10A . 0.980000 ?
C10 H10B . 0.980000 ?
C10 H10C . 0.980000 ?
C11 H11A . 0.980000 ?
C11 H11B . 0.980000 ?
C11 H11C . 0.980000 ?
C12 C17 . 1.397(5) ?
C12 C13 . 1.398(5) ?
C13 C14 . 1.400(5) ?
C13 C18 . 1.501(5) ?
C14 C15 . 1.390(6) ?
C14 H14 . 0.950000 ?
C15 C16 . 1.372(7) ?
C15 H15 . 0.950000 ?
C16 C17 . 1.393(6) ?
C16 H16 . 0.950000 ?
C17 H17 . 0.950000 ?
C18 H18A . 0.990000 ?
C18 H18B . 0.990000 ?
C19 C21 . 1.510(5) ?
C19 C22 . 1.511(5) ?
C19 C20 . 1.520(5) ?
C20 H20A . 0.980000 ?
C20 H20B . 0.980000 ?
C20 H20C . 0.980000 ?
C21 H21A . 0.980000 ?
C21 H21B . 0.980000 ?
C21 H21C . 0.980000 ?
C22 H22A . 0.980000 ?
C22 H22B . 0.980000 ?
C22 H22C . 0.980000 ?

loop_
_geom_torsion_atom_site_label_1
_geom_torsion_atom_site_label_2
_geom_torsion_atom_site_label_3
_geom_torsion_atom_site_label_4
_geom_torsion_site_symmetry_1
_geom_torsion_site_symmetry_2
_geom_torsion_site_symmetry_3
_geom_torsion_site_symmetry_4
_geom_torsion
_geom_torsion_publ_flag
C6 C1 C2 C3 . . . . -0.8(5) ?
Pb1 C1 C2 C3 . . . . -178.9(3) ?
C6 C1 C2 C7 . . . . -178.7(3) ?
Pb1 C1 C2 C7 . . . . 3.1(4) ?
C1 C2 C3 C4 . . . . 0.1(5) ?
C7 C2 C3 C4 . . . . 178.0(3) ?
C2 C3 C4 C5 . . . . 0.4(6) ?
C3 C4 C5 C6 . . . . -0.2(6) ?
C4 C5 C6 C1 . . . . -0.5(6) ?
C2 C1 C6 C5 . . . . 1.0(5) ?
Pb1 C1 C6 C5 . . . . 179.0(3) ?
C8 O1 C7 C2 . . . . -179.0(3) ?
Pb1 O1 C7 C2 . . . . 47.7(3) ?
C3 C2 C7 O1 . . . . 142.3(3) ?
C1 C2 C7 O1 . . . . -39.8(4) ?
C7 O1 C8 C11 . . . . 176.0(3) ?
Pb1 O1 C8 C11 . . . . -59.7(3) ?
C7 O1 C8 C9 . . . . -65.1(4) ?
Pb1 O1 C8 C9 . . . . 59.2(3) ?
C7 O1 C8 C10 . . . . 58.1(4) ?
Pb1 O1 C8 C10 . . . . -177.6(2) ?
C17 C12 C13 C14 . . . . -0.1(5) ?
Pb1 C12 C13 C14 . . . . -178.2(3) ?
C17 C12 C13 C18 . . . . -177.8(3) ?
Pb1 C12 C13 C18 . . . . 4.1(4) ?
C12 C13 C14 C15 . . . . -0.3(6) ?
C18 C13 C14 C15 . . . . 177.5(4) ?
C13 C14 C15 C16 . . . . 0.3(6) ?
C14 C15 C16 C17 . . . . 0.1(6) ?
C15 C16 C17 C12 . . . . -0.5(6) ?
C13 C12 C17 C16 . . . . 0.5(5) ?
Pb1 C12 C17 C16 . . . . 178.4(3) ?
C19 O2 C18 C13 . . . . 176.7(3) ?
Pb1 O2 C18 C13 . . . . 43.0(3) ?
C12 C13 C18 O2 . . . . -35.9(5) ?
C14 C13 C18 O2 . . . . 146.3(3) ?
C18 O2 C19 C21 . . . . 179.7(3) ?
Pb1 O2 C19 C21 . . . . -53.0(3) ?
C18 O2 C19 C22 . . . . -61.9(4) ?
Pb1 O2 C19 C22 . . . . 65.4(3) ?
C18 O2 C19 C20 . . . . 61.9(4) ?
Pb1 O2 C19 C20 . . . . -170.8(2) ?
